data_4307323
loop_
_publ_author_name
'David B. Cordes'
'Lyall R. Hanton'

_publ_contact_author 'Hanton, Lyall R.'
_publ_contact_author_email lhanton@alkali.otago.ac.nz
_publ_section_title
;
Structural Invariance in Silver(I) Coordination Networks Formed Using
Flexible Four-Armed Thiopyridine Ligands
;
_journal_name_full 'Inorganic Chemistry'
_journal_page_first 1634
_journal_page_last 1644
_journal_paper_doi 10.1021/ic061867m
_journal_volume 46
_journal_year 2007
_chemical_formula_moiety 'C17 H17 Ag N2 S2, Cl O4, C2 H3 N, C H Cl3'
_chemical_formula_sum 'C20 H21 Ag Cl4 N3 O4 S2'
_chemical_formula_weight 681.19
_chemical_name_systematic
;
 ?
;
_space_group_IT_number 14
_symmetry_cell_setting monoclinic
_symmetry_space_group_name_Hall '-P 2ybc'
_symmetry_space_group_name_H-M 'P 1 21/c 1'
_atom_sites_solution_hydrogens geom
_atom_sites_solution_primary direct
_atom_sites_solution_secondary difmap
_audit_creation_method SHELXL-97
_cell_angle_alpha 90.00
_cell_angle_beta 112.425(1)
_cell_angle_gamma 90.00
_cell_formula_units_Z 4
_cell_length_a 14.085(2)
_cell_length_b 16.293(2)
_cell_length_c 12.489(1)
_cell_measurement_reflns_used 8913
_cell_measurement_temperature 163(2)
_cell_measurement_theta_max 26.49
_cell_measurement_theta_min 2.24
_cell_volume 2649.3(5)
_computing_cell_refinement 'Bruker SMART'
_computing_data_collection 'Bruker SMART'
_computing_data_reduction 'Bruker SAINT'
_computing_molecular_graphics 'Bruker SHELXTL'
_computing_publication_material 'Bruker SHELXTL'
_computing_structure_refinement 'SHELXL-97 (Sheldrick, 1997)'
_computing_structure_solution 'Bruker SHELXTL'
_diffrn_ambient_temperature 163(2)
_diffrn_measured_fraction_theta_full 0.991
_diffrn_measured_fraction_theta_max 0.991
_diffrn_measurement_device_type 'CCD area detector'
_diffrn_measurement_method 'phi and omega scans'
_diffrn_radiation_monochromator graphite
_diffrn_radiation_source 'fine-focus sealed tube'
_diffrn_radiation_type MoK\a
_diffrn_radiation_wavelength 0.71073
_diffrn_reflns_av_R_equivalents 0.0254
_diffrn_reflns_av_sigmaI/netI 0.0168
_diffrn_reflns_limit_h_max 17
_diffrn_reflns_limit_h_min -17
_diffrn_reflns_limit_k_max 17
_diffrn_reflns_limit_k_min -20
_diffrn_reflns_limit_l_max 15
_diffrn_reflns_limit_l_min -15
_diffrn_reflns_number 33483
_diffrn_reflns_theta_full 26.49
_diffrn_reflns_theta_max 26.49
_diffrn_reflns_theta_min 1.56
_exptl_absorpt_coefficient_mu 1.354
_exptl_absorpt_correction_T_max 0.816
_exptl_absorpt_correction_T_min 0.62857459
_exptl_absorpt_correction_type multi-scan
_exptl_absorpt_process_details 'Bruker SADABS, 1996'
_exptl_crystal_colour 'pale yellow'
_exptl_crystal_density_diffrn 1.708
_exptl_crystal_density_method 'not measured'
_exptl_crystal_description block
_exptl_crystal_F_000 1364
_exptl_crystal_size_max 0.40
_exptl_crystal_size_mid 0.20
_exptl_crystal_size_min 0.15
_refine_diff_density_max 1.759
_refine_diff_density_min -1.018
_refine_diff_density_rms 0.101
_refine_ls_extinction_method none
_refine_ls_goodness_of_fit_ref 1.056
_refine_ls_hydrogen_treatment constr
_refine_ls_matrix_type full
_refine_ls_number_parameters 308
_refine_ls_number_reflns 5453
_refine_ls_number_restraints 0
_refine_ls_restrained_S_all 1.056
_refine_ls_R_factor_all 0.0520
_refine_ls_R_factor_gt 0.0430
_refine_ls_shift/su_max 0.001
_refine_ls_shift/su_mean 0.000
_refine_ls_structure_factor_coef Fsqd
_refine_ls_weighting_details 'calc w=1/[\s^2^(Fo^2^)+(0.0678P)^2^+5.6038P] where P=(Fo^2^+2Fc^2^)/3'
_refine_ls_weighting_scheme calc
_refine_ls_wR_factor_gt 0.1212
_refine_ls_wR_factor_ref 0.1267
_reflns_number_gt 4557
_reflns_number_total 5453
_reflns_threshold_expression >2sigma(I)
_cod_data_source_file ic061867msi20060928_092243_5.cif
_cod_data_source_block dc4tac
_cod_depositor_comments
;
The following automatic conversions were performed:
'_symmetry_cell_setting' value 'Monoclinic' changed to 'monoclinic'
according to '/home/saulius/struct/CIF-dictionaries/cif_core.dic'
dictionary named 'cif_core.dic' version 2.4.1 from 2010-06-29.

Automatic conversion script
Id: cif_fix_enum 1527 2010-12-29 10:47:43Z saulius 
;
_cod_original_sg_symbol_H-M 'P 21/c'
_cod_database_code 4307323

loop_
_symmetry_equiv_pos_as_xyz
'x, y, z'
'-x, y+1/2, -z+1/2'
'-x, -y, -z'
'x, -y-1/2, z-1/2'

loop_
_atom_site_label
_atom_site_type_symbol
_atom_site_fract_x
_atom_site_fract_y
_atom_site_fract_z
_atom_site_U_iso_or_equiv
_atom_site_adp_type
_atom_site_occupancy
_atom_site_symmetry_multiplicity
_atom_site_calc_flag
_atom_site_refinement_flags
_atom_site_disorder_assembly
_atom_site_disorder_group
C1 C 0.9077(3) 0.0432(2) 0.9803(3) 0.0251(7) Uani 1 1 d . . .
C2 C 0.9774(3) 0.0732(2) 0.9338(3) 0.0251(7) Uani 1 1 d . . .
C3 C 1.0679(3) 0.0293(2) 0.9547(3) 0.0258(7) Uani 1 1 d . . .
H3 H 1.1141 0.0491 0.9240 0.031 Uiso 1 1 calc R . .
C4 C 0.8046(3) 0.0825(2) 0.9593(3) 0.0292(7) Uani 1 1 d . . .
H4A H 0.8057 0.1402 0.9407 0.035 Uiso 1 1 calc R . .
H4B H 0.7882 0.0778 1.0278 0.035 Uiso 1 1 calc R . .
C5 C 0.5937(3) 0.0867(3) 0.8155(3) 0.0347(8) Uani 1 1 d . . .
H5A H 0.5735 0.0797 0.8810 0.042 Uiso 1 1 calc R . .
H5B H 0.6060 0.1445 0.8080 0.042 Uiso 1 1 calc R . .
C6 C 0.4902(3) -0.0554(2) 0.2942(3) 0.0311(8) Uani 1 1 d . . .
C7 C 0.5257(3) -0.1023(3) 0.3939(4) 0.0455(10) Uani 1 1 d . . .
H7 H 0.4986 -0.1543 0.3946 0.055 Uiso 1 1 calc R . .
C8 C 0.6021(3) -0.0716(3) 0.4928(4) 0.0442(10) Uani 1 1 d . . .
H8 H 0.6253 -0.1042 0.5589 0.053 Uiso 1 1 calc R . .
C9 C 0.5323(3) 0.0220(3) 0.2990(4) 0.0420(10) Uani 1 1 d . . .
H9 H 0.5103 0.0557 0.2340 0.050 Uiso 1 1 calc R . .
C10 C 0.6081(3) 0.0491(3) 0.4024(4) 0.0429(10) Uani 1 1 d . . .
H10 H 0.6347 0.1016 0.4049 0.052 Uiso 1 1 calc R . .
C11 C 0.9592(3) 0.1504(2) 0.8608(3) 0.0296(7) Uani 1 1 d . . .
H11A H 1.0191 0.1857 0.8895 0.036 Uiso 1 1 calc R . .
H11B H 0.9008 0.1804 0.8639 0.036 Uiso 1 1 calc R . .
C12 C 0.9014(3) 0.2166(2) 0.6321(3) 0.0349(8) Uani 1 1 d . . .
H12A H 0.8918 0.2072 0.5520 0.042 Uiso 1 1 calc R . .
H12B H 0.8370 0.2367 0.6334 0.042 Uiso 1 1 calc R . .
C13 C 0.9830(3) 0.2805(2) 0.6829(3) 0.0341(8) Uani 1 1 d . . .
C14 C 0.9722(3) 0.3401(2) 0.7571(4) 0.0418(9) Uani 1 1 d . . .
H14 H 0.9146 0.3403 0.7762 0.050 Uiso 1 1 calc R . .
C15 C 0.9519(4) -0.1008(3) 0.6973(4) 0.0446(10) Uani 1 1 d . . .
H15 H 0.9602 -0.0618 0.6471 0.054 Uiso 1 1 calc R . .
C16 C 1.0709(3) 0.2834(2) 0.6577(4) 0.0384(9) Uani 1 1 d . . .
H16 H 1.0816 0.2445 0.6090 0.046 Uiso 1 1 calc R . .
C17 C 0.8569(3) -0.1543(2) 0.7936(4) 0.0402(9) Uani 1 1 d . . .
H17 H 0.7988 -0.1527 0.8120 0.048 Uiso 1 1 calc R . .
C18 C 0.8573(5) 0.0081(5) 0.4082(6) 0.0721(16) Uani 1 1 d . . .
C19 C 0.8080(7) -0.0636(7) 0.3526(10) 0.142(4) Uani 1 1 d . . .
H19A H 0.8582 -0.1019 0.3484 0.214 Uiso 1 1 calc R . .
H19B H 0.7608 -0.0505 0.2757 0.214 Uiso 1 1 calc R . .
H19C H 0.7711 -0.0875 0.3955 0.214 Uiso 1 1 calc R . .
C20 C 0.6189(5) -0.3230(4) 0.5436(5) 0.0678(15) Uani 1 1 d . . .
H20 H 0.5607 -0.3079 0.4728 0.081 Uiso 1 1 calc R . .
N1 N 0.6444(2) 0.0030(2) 0.4981(3) 0.0344(7) Uani 1 1 d . . .
N2 N 0.8672(3) -0.0972(2) 0.7221(3) 0.0410(8) Uani 1 1 d . . .
N3 N 0.8978(5) 0.0647(4) 0.4563(5) 0.0902(17) Uani 1 1 d . . .
O11 O 0.7392(4) 0.2303(4) 1.2820(6) 0.122(2) Uani 1 1 d . . .
O12 O 0.6866(4) 0.1188(3) 1.1650(5) 0.1010(17) Uani 1 1 d . . .
O13 O 0.5652(3) 0.2006(2) 1.2034(3) 0.0585(9) Uani 1 1 d . . .
O14 O 0.6514(5) 0.2493(6) 1.0890(8) 0.190(5) Uani 1 1 d . . .
S1 S 0.70983(7) 0.02746(6) 0.83765(8) 0.0295(2) Uani 1 1 d . . .
S2 S 0.93411(7) 0.11888(5) 0.71149(7) 0.0288(2) Uani 1 1 d . . .
Cl1 Cl 0.66105(9) 0.19973(8) 1.18564(12) 0.0558(3) Uani 1 1 d . . .
Cl2 Cl 0.73370(15) -0.28876(11) 0.53099(19) 0.0899(5) Uani 1 1 d . . .
Cl3 Cl 0.60326(18) -0.27487(11) 0.6622(2) 0.0950(6) Uani 1 1 d . . .
Cl4 Cl 0.61969(17) -0.43049(10) 0.55928(18) 0.0888(5) Uani 1 1 d . . .
Ag1 Ag 0.77053(2) 0.03692(2) 0.66816(2) 0.03800(12) Uani 1 1 d . . .

loop_
_atom_site_aniso_label
_atom_site_aniso_U_11
_atom_site_aniso_U_22
_atom_site_aniso_U_33
_atom_site_aniso_U_23
_atom_site_aniso_U_13
_atom_site_aniso_U_12
C1 0.0214(16) 0.0254(16) 0.0192(15) -0.0035(12) -0.0027(13) -0.0001(13)
C2 0.0242(16) 0.0215(15) 0.0209(15) -0.0008(12) -0.0011(13) -0.0010(13)
C3 0.0226(16) 0.0280(17) 0.0211(15) 0.0013(13) 0.0019(13) -0.0036(13)
C4 0.0234(16) 0.0324(18) 0.0242(17) -0.0033(14) 0.0006(13) 0.0015(14)
C5 0.0232(17) 0.040(2) 0.0329(19) -0.0057(16) 0.0015(15) 0.0053(15)
C6 0.0211(16) 0.0358(19) 0.0311(18) -0.0043(15) 0.0041(14) 0.0044(14)
C7 0.043(2) 0.031(2) 0.044(2) 0.0003(17) -0.0043(19) -0.0037(17)
C8 0.044(2) 0.039(2) 0.034(2) 0.0058(17) -0.0039(18) -0.0010(18)
C9 0.035(2) 0.048(2) 0.033(2) 0.0059(18) 0.0022(17) -0.0071(18)
C10 0.039(2) 0.041(2) 0.038(2) 0.0033(18) 0.0025(18) -0.0116(18)
C11 0.0316(18) 0.0241(17) 0.0253(17) 0.0021(13) 0.0021(14) -0.0006(14)
C12 0.037(2) 0.0270(18) 0.0323(19) 0.0077(15) 0.0036(16) 0.0004(15)
C13 0.039(2) 0.0254(17) 0.0301(19) 0.0110(14) 0.0046(16) 0.0002(15)
C14 0.046(2) 0.030(2) 0.050(2) 0.0047(18) 0.019(2) -0.0030(17)
C15 0.060(3) 0.0269(19) 0.050(2) 0.0034(17) 0.024(2) 0.0069(18)
C16 0.045(2) 0.031(2) 0.037(2) 0.0049(16) 0.0129(18) 0.0028(17)
C17 0.040(2) 0.032(2) 0.047(2) -0.0063(17) 0.0147(19) 0.0011(17)
C18 0.066(4) 0.094(5) 0.060(4) 0.005(3) 0.027(3) 0.018(4)
C19 0.091(6) 0.155(9) 0.178(10) -0.094(8) 0.047(7) 0.003(6)
C20 0.062(3) 0.071(4) 0.063(3) 0.004(3) 0.017(3) 0.000(3)
N1 0.0270(16) 0.0371(17) 0.0305(16) -0.0027(14) 0.0014(13) -0.0028(13)
N2 0.0431(19) 0.0309(17) 0.0439(19) -0.0042(14) 0.0109(16) 0.0042(14)
N3 0.103(5) 0.106(5) 0.063(3) -0.003(3) 0.033(3) -0.002(4)
O11 0.060(3) 0.146(5) 0.157(5) -0.088(4) 0.037(3) -0.032(3)
O12 0.096(4) 0.088(3) 0.132(5) -0.042(3) 0.059(3) -0.001(3)
O13 0.0435(18) 0.0508(19) 0.082(3) 0.0111(18) 0.0246(17) 0.0001(15)
O14 0.111(5) 0.255(9) 0.245(9) 0.194(8) 0.115(6) 0.091(5)
S1 0.0209(4) 0.0316(5) 0.0288(4) -0.0030(3) 0.0012(3) 0.0020(3)
S2 0.0312(4) 0.0229(4) 0.0261(4) 0.0031(3) 0.0038(3) -0.0012(3)
Cl1 0.0407(6) 0.0495(6) 0.0759(8) 0.0145(6) 0.0207(6) 0.0036(5)
Cl2 0.0891(12) 0.0797(11) 0.1193(15) -0.0015(10) 0.0605(11) -0.0051(9)
Cl3 0.1250(15) 0.0651(10) 0.1249(15) -0.0189(10) 0.0813(13) -0.0177(10)
Cl4 0.1169(14) 0.0625(9) 0.1067(13) -0.0220(9) 0.0647(12) -0.0178(9)
Ag1 0.03191(18) 0.0420(2) 0.03067(18) -0.00597(12) 0.00143(12) -0.00655(12)

loop_
_atom_type_symbol
_atom_type_description
_atom_type_scat_dispersion_real
_atom_type_scat_dispersion_imag
_atom_type_scat_source
C C 0.0033 0.0016 'International Tables Vol C Tables 4.2.6.8 and 6.1.1.4'
H H 0.0000 0.0000 'International Tables Vol C Tables 4.2.6.8 and 6.1.1.4'
N N 0.0061 0.0033 'International Tables Vol C Tables 4.2.6.8 and 6.1.1.4'
O O 0.0106 0.0060 'International Tables Vol C Tables 4.2.6.8 and 6.1.1.4'
S S 0.1246 0.1234 'International Tables Vol C Tables 4.2.6.8 and 6.1.1.4'
Cl Cl 0.1484 0.1585 'International Tables Vol C Tables 4.2.6.8 and 6.1.1.4'
Ag Ag -0.8971 1.1015 'International Tables Vol C Tables 4.2.6.8 and 6.1.1.4'

loop_
_geom_angle_atom_site_label_1
_geom_angle_atom_site_label_2
_geom_angle_atom_site_label_3
_geom_angle
_geom_angle_site_symmetry_1
_geom_angle_site_symmetry_3
_geom_angle_publ_flag
C3 C1 C2 118.5(3) 3_757 . ?
C3 C1 C4 117.6(3) 3_757 . ?
C2 C1 C4 123.8(3) . . ?
C3 C2 C1 118.4(3) . . ?
C3 C2 C11 118.0(3) . . ?
C1 C2 C11 123.5(3) . . ?
C2 C3 C1 123.0(3) . 3_757 ?
C1 C4 S1 106.5(2) . . ?
C6 C5 S1 107.7(3) 3_656 . ?
C7 C6 C9 117.5(4) . . ?
C7 C6 C5 121.2(4) . 3_656 ?
C9 C6 C5 121.2(4) . 3_656 ?
C6 C7 C8 119.6(4) . . ?
N1 C8 C7 123.3(4) . . ?
C6 C9 C10 119.4(4) . . ?
N1 C10 C9 123.1(4) . . ?
C2 C11 S2 107.6(2) . . ?
C13 C12 S2 112.3(3) . . ?
C14 C13 C16 117.4(4) . . ?
C14 C13 C12 120.4(4) . . ?
C16 C13 C12 122.2(4) . . ?
C15 C14 C13 119.7(4) 2_756 . ?
N2 C15 C14 123.2(4) . 2_746 ?
C13 C16 C17 119.2(4) . 2_756 ?
N2 C17 C16 123.3(4) . 2_746 ?
N3 C18 C19 177.8(9) . . ?
Cl4 C20 Cl3 110.3(3) . . ?
Cl4 C20 Cl2 110.8(3) . . ?
Cl3 C20 Cl2 110.2(3) . . ?
C10 N1 C8 117.0(3) . . ?
C10 N1 Ag1 126.8(3) . . ?
C8 N1 Ag1 116.3(3) . . ?
C17 N2 C15 117.1(4) . . ?
C17 N2 Ag1 126.6(3) . . ?
C15 N2 Ag1 114.3(3) . . ?
C5 S1 C4 101.22(17) . . ?
C5 S1 Ag1 113.80(14) . . ?
C4 S1 Ag1 106.72(13) . . ?
C11 S2 C12 102.53(17) . . ?
C11 S2 Ag1 99.86(12) . . ?
C12 S2 Ag1 108.68(13) . . ?
O11 Cl1 O14 108.9(6) . . ?
O11 Cl1 O12 108.8(4) . . ?
O14 Cl1 O12 109.0(5) . . ?
O11 Cl1 O13 110.0(3) . . ?
O14 Cl1 O13 109.4(3) . . ?
O12 Cl1 O13 110.7(3) . . ?
N1 Ag1 N2 100.94(12) . . ?
N1 Ag1 S2 130.89(9) . . ?
N2 Ag1 S2 92.58(9) . . ?
N1 Ag1 S1 111.74(9) . . ?
N2 Ag1 S1 92.48(9) . . ?
S2 Ag1 S1 114.58(3) . . ?

loop_
_geom_bond_atom_site_label_1
_geom_bond_atom_site_label_2
_geom_bond_distance
_geom_bond_site_symmetry_2
_geom_bond_publ_flag
C1 C3 1.400(5) 3_757 ?
C1 C2 1.405(5) . ?
C1 C4 1.514(5) . ?
C2 C3 1.398(5) . ?
C2 C11 1.517(5) . ?
C3 C1 1.400(5) 3_757 ?
C4 S1 1.830(3) . ?
C5 C6 1.516(5) 3_656 ?
C5 S1 1.827(4) . ?
C6 C7 1.381(6) . ?
C6 C9 1.387(6) . ?
C6 C5 1.516(5) 3_656 ?
C7 C8 1.386(6) . ?
C8 N1 1.343(5) . ?
C9 C10 1.396(6) . ?
C10 N1 1.337(5) . ?
C11 S2 1.834(4) . ?
C12 C13 1.501(5) . ?
C12 S2 1.838(4) . ?
C13 C14 1.389(6) . ?
C13 C16 1.390(6) . ?
C14 C15 1.389(6) 2_756 ?
C15 N2 1.343(6) . ?
C15 C14 1.389(6) 2_746 ?
C16 C17 1.401(6) 2_756 ?
C17 N2 1.336(6) . ?
C17 C16 1.401(6) 2_746 ?
C18 N3 1.129(9) . ?
C18 C19 1.401(12) . ?
C20 Cl4 1.762(6) . ?
C20 Cl3 1.763(6) . ?
C20 Cl2 1.774(6) . ?
N1 Ag1 2.257(3) . ?
N2 Ag1 2.526(3) . ?
O11 Cl1 1.378(5) . ?
O12 Cl1 1.415(5) . ?
O13 Cl1 1.450(4) . ?
O14 Cl1 1.415(5) . ?
S1 Ag1 2.5721(10) . ?
S2 Ag1 2.5364(10) . ?
